data_1512046
loop_
_publ_author_name
'Wang, Shaoyin'
'Chai, Zhuo'
'Zhou, Shuangliu'
'Wang, Shaowu'
'Zhu, Xiancui'
'Wei, Yun'

_publ_section_title
;
 A Novel Lewis Acid Catalyzed [3 + 3]-Annulation Strategy for the
 Syntheses of Tetrahydro-\b-Carbolines and Tetrahydroisoquinolines.
;
_journal_issue 11
_journal_name_full 'Organic letters'
_journal_page_first 2628
_journal_page_last 2631
_journal_paper_doi 10.1021/ol4008525
_journal_volume 15
_journal_year 2013
_chemical_formula_sum 'C25 H23 F N2 O2 S'
_chemical_formula_weight 434.51
_chemical_name_systematic
;

 ?

;
_space_group_IT_number 14
_symmetry_cell_setting monoclinic
_symmetry_space_group_name_Hall '-P 2ybc'
_symmetry_space_group_name_H-M 'P 1 21/c 1'
_atom_sites_solution_hydrogens geom
_atom_sites_solution_primary direct
_atom_sites_solution_secondary difmap
_audit_creation_method SHELXL-97
_cell_angle_alpha 90.00
_cell_angle_beta 92.241(6)
_cell_angle_gamma 90.00
_cell_formula_units_Z 4
_cell_length_a 6.096(3)
_cell_length_b 23.371(11)
_cell_length_c 15.284(7)
_cell_measurement_reflns_used 5117
_cell_measurement_temperature 293(2)
_cell_measurement_theta_max 0.00
_cell_measurement_theta_min 0.00
_cell_volume 2175.8(18)
_computing_cell_refinement 'Bruker SMART'
_computing_data_collection 'Bruker SMART'
_computing_data_reduction 'Bruker SAINT'
_computing_molecular_graphics 'Bruker SHELXTL'
_computing_publication_material 'Bruker SHELXTL'
_computing_structure_refinement 'SHELXL-97 (Sheldrick, 1997)'
_computing_structure_solution 'SHELXS-97 (Sheldrick, 1990)'
_diffrn_ambient_temperature 293(2)
_diffrn_measured_fraction_theta_full 0.984
_diffrn_measured_fraction_theta_max 0.984
_diffrn_measurement_device_type 'CCD area detector'
_diffrn_measurement_method 'phi and omega scans'
_diffrn_radiation_monochromator graphite
_diffrn_radiation_source 'fine-focus sealed tube'
_diffrn_radiation_type MoK\a
_diffrn_radiation_wavelength 0.71073
_diffrn_reflns_av_R_equivalents 0.1092
_diffrn_reflns_av_sigmaI/netI 0.0813
_diffrn_reflns_limit_h_max 7
_diffrn_reflns_limit_h_min -7
_diffrn_reflns_limit_k_max 30
_diffrn_reflns_limit_k_min -29
_diffrn_reflns_limit_l_max 19
_diffrn_reflns_limit_l_min -19
_diffrn_reflns_number 18067
_diffrn_reflns_theta_full 27.87
_diffrn_reflns_theta_max 27.87
_diffrn_reflns_theta_min 1.59
_exptl_absorpt_coefficient_mu 0.182
_exptl_absorpt_correction_T_max 0.9820
_exptl_absorpt_correction_T_min 0.9697
_exptl_absorpt_correction_type multi-scan
_exptl_crystal_colour colorless
_exptl_crystal_density_diffrn 1.326
_exptl_crystal_density_method 'not measured'
_exptl_crystal_description block
_exptl_crystal_F_000 912
_exptl_crystal_size_max 0.17
_exptl_crystal_size_mid 0.12
_exptl_crystal_size_min 0.10
_refine_diff_density_max 0.580
_refine_diff_density_min -0.492
_refine_diff_density_rms 0.093
_refine_ls_extinction_method none
_refine_ls_goodness_of_fit_ref 1.046
_refine_ls_hydrogen_treatment constr
_refine_ls_matrix_type full
_refine_ls_number_parameters 282
_refine_ls_number_reflns 5083
_refine_ls_number_restraints 0
_refine_ls_restrained_S_all 1.046
_refine_ls_R_factor_all 0.1138
_refine_ls_R_factor_gt 0.0809
_refine_ls_shift/su_max 0.003
_refine_ls_shift/su_mean 0.000
_refine_ls_structure_factor_coef Fsqd
_refine_ls_weighting_details 'calc w=1/[\s^2^(Fo^2^)+(0.1557P)^2^+0.2310P] where P=(Fo^2^+2Fc^2^)/3'
_refine_ls_weighting_scheme calc
_refine_ls_wR_factor_gt 0.2278
_refine_ls_wR_factor_ref 0.2542
_reflns_number_gt 3348
_reflns_number_total 5083
_reflns_threshold_expression >2sigma(I)
_cod_data_source_file ol4008525_si_002.cif
_cod_data_source_block 3k
_cod_depositor_comments
;
The following automatic conversions were performed:

'_symmetry_cell_setting' value 'Monoclinic' changed to 'monoclinic'
according to /home/saulius/struct/CIF-dictionaries/cif_core.dic
dictionary named 'cif_core.dic' version 2.3.1 from 2005-06-27.

Automatic conversion script
Id: cif_fix_values 1891 2012-01-12 08:04:46Z andrius 
;
_cod_original_sg_symbol_H-M P21/c
_cod_database_code 1512046

loop_
_symmetry_equiv_pos_as_xyz
'x, y, z'
'-x, y+1/2, -z+1/2'
'-x, -y, -z'
'x, -y-1/2, z-1/2'

loop_
_atom_site_label
_atom_site_type_symbol
_atom_site_fract_x
_atom_site_fract_y
_atom_site_fract_z
_atom_site_U_iso_or_equiv
_atom_site_adp_type
_atom_site_occupancy
_atom_site_symmetry_multiplicity
_atom_site_calc_flag
_atom_site_refinement_flags
C1 C 0.7510(5) 0.12763(12) 0.48179(18) 0.0413(6) Uani 1 1 d .
C2 C 0.6430(5) 0.17867(13) 0.48601(18) 0.0428(7) Uani 1 1 d .
C3 C 0.7659(5) 0.21317(13) 0.54765(18) 0.0437(7) Uani 1 1 d .
C4 C 0.9477(5) 0.18001(13) 0.57727(18) 0.0458(7) Uani 1 1 d .
C5 C 1.1067(6) 0.20083(15) 0.6368(2) 0.0592(9) Uani 1 1 d .
H5 H 1.2274 0.1786 0.6541 0.071 Uiso 1 1 calc R
C6 C 1.0807(7) 0.25484(17) 0.6693(3) 0.0712(11) Uani 1 1 d .
H6 H 1.1835 0.2699 0.7095 0.085 Uiso 1 1 calc R
C7 C 0.8996(7) 0.28691(15) 0.6417(2) 0.0647(10) Uani 1 1 d .
C8 C 0.7409(6) 0.26842(14) 0.5819(2) 0.0568(8) Uani 1 1 d .
H8 H 0.6223 0.2914 0.5650 0.068 Uiso 1 1 calc R
C9 C 0.4400(5) 0.19138(13) 0.4307(2) 0.0452(7) Uani 1 1 d .
H9 H 0.3129 0.1883 0.4678 0.054 Uiso 1 1 calc R
C10 C 0.4168(5) 0.14612(12) 0.3585(2) 0.0471(7) Uani 1 1 d .
H10A H 0.2699 0.1481 0.3319 0.057 Uiso 1 1 calc R
H10B H 0.5200 0.1544 0.3135 0.057 Uiso 1 1 calc R
C11 C 0.6837(5) 0.07743(13) 0.4264(2) 0.0474(7) Uani 1 1 d .
H11A H 0.7819 0.0732 0.3784 0.057 Uiso 1 1 calc R
H11B H 0.6896 0.0427 0.4611 0.057 Uiso 1 1 calc R
C12 C 1.0770(5) 0.07911(14) 0.5566(2) 0.0540(8) Uani 1 1 d .
H12A H 1.0408 0.0634 0.6123 0.081 Uiso 1 1 calc R
H12B H 1.2274 0.0914 0.5590 0.081 Uiso 1 1 calc R
H12C H 1.0565 0.0504 0.5121 0.081 Uiso 1 1 calc R
C13 C 0.4395(5) 0.25028(13) 0.3904(2) 0.0485(7) Uani 1 1 d .
C14 C 0.2652(6) 0.28757(16) 0.4013(2) 0.0648(10) Uani 1 1 d .
H14 H 0.1483 0.2769 0.4350 0.078 Uiso 1 1 calc R
C15 C 0.2672(9) 0.34174(18) 0.3607(3) 0.0868(15) Uani 1 1 d .
H15 H 0.1514 0.3670 0.3680 0.104 Uiso 1 1 calc R
C16 C 0.4388(10) 0.35740(18) 0.3104(3) 0.0847(14) Uani 1 1 d .
H16 H 0.4385 0.3931 0.2834 0.102 Uiso 1 1 calc R
C17 C 0.6083(8) 0.32108(17) 0.3001(3) 0.0756(12) Uani 1 1 d .
H17 H 0.7244 0.3318 0.2660 0.091 Uiso 1 1 calc R
C18 C 0.6098(6) 0.26808(15) 0.3399(2) 0.0585(9) Uani 1 1 d .
H18 H 0.7284 0.2437 0.3326 0.070 Uiso 1 1 calc R
C19 C 0.4658(5) 0.04153(12) 0.22785(19) 0.0427(7) Uani 1 1 d .
C20 C 0.6675(5) 0.01677(13) 0.2132(2) 0.0466(7) Uani 1 1 d .
H20 H 0.7392 -0.0051 0.2564 0.056 Uiso 1 1 calc R
C21 C 0.7599(6) 0.02523(14) 0.1331(2) 0.0541(8) Uani 1 1 d .
H21 H 0.8952 0.0086 0.1228 0.065 Uiso 1 1 calc R
C22 C 0.6586(6) 0.05729(15) 0.0682(2) 0.0563(8) Uani 1 1 d .
C23 C 0.4545(6) 0.08126(15) 0.0835(2) 0.0591(9) Uani 1 1 d .
H23 H 0.3823 0.1025 0.0396 0.071 Uiso 1 1 calc R
C24 C 0.3582(5) 0.07390(14) 0.1628(2) 0.0518(8) Uani 1 1 d .
H24 H 0.2227 0.0904 0.1729 0.062 Uiso 1 1 calc R
C25 C 0.7664(9) 0.0686(2) -0.0174(3) 0.0878(14) Uani 1 1 d .
H25A H 0.7440 0.1079 -0.0339 0.132 Uiso 1 1 calc R
H25B H 0.7029 0.0441 -0.0620 0.132 Uiso 1 1 calc R
H25C H 0.9210 0.0611 -0.0106 0.132 Uiso 1 1 calc R
F1 F 0.8768(5) 0.33985(10) 0.67810(19) 0.0972(9) Uani 1 1 d .
N1 N 0.9355(4) 0.12757(11) 0.53619(16) 0.0462(6) Uani 1 1 d .
N2 N 0.4572(4) 0.08766(11) 0.39208(15) 0.0429(6) Uani 1 1 d .
O1 O 0.1221(4) 0.04662(11) 0.32072(17) 0.0617(7) Uani 1 1 d .
O2 O 0.4271(4) -0.01691(10) 0.37101(16) 0.0587(6) Uani 1 1 d .
S1 S 0.35309(12) 0.03557(3) 0.33158(5) 0.0460(3) Uani 1 1 d .

loop_
_atom_site_aniso_label
_atom_site_aniso_U_11
_atom_site_aniso_U_22
_atom_site_aniso_U_33
_atom_site_aniso_U_23
_atom_site_aniso_U_13
_atom_site_aniso_U_12
C1 0.0328(15) 0.0524(17) 0.0385(14) 0.0013(11) 0.0002(11) 0.0029(12)
C2 0.0390(17) 0.0522(17) 0.0371(14) -0.0003(11) 0.0002(11) 0.0045(12)
C3 0.0367(16) 0.0545(18) 0.0396(14) 0.0027(12) -0.0017(11) 0.0021(12)
C4 0.0438(18) 0.0572(18) 0.0360(14) 0.0030(12) -0.0017(12) -0.0001(13)
C5 0.054(2) 0.068(2) 0.0536(18) 0.0023(16) -0.0162(16) 0.0048(16)
C6 0.076(3) 0.074(3) 0.062(2) -0.0068(17) -0.0251(19) -0.011(2)
C7 0.073(3) 0.056(2) 0.064(2) -0.0083(16) -0.0136(18) -0.0007(17)
C8 0.060(2) 0.058(2) 0.0518(18) -0.0022(14) -0.0075(15) 0.0032(16)
C9 0.0334(16) 0.0586(19) 0.0437(15) -0.0028(12) 0.0024(12) 0.0054(12)
C10 0.0376(17) 0.0572(19) 0.0458(16) -0.0015(13) -0.0057(12) 0.0035(13)
C11 0.0351(16) 0.0538(18) 0.0530(17) -0.0069(13) -0.0023(13) 0.0043(12)
C12 0.0435(18) 0.0569(19) 0.0610(19) 0.0073(14) -0.0077(14) 0.0087(14)
C13 0.0436(18) 0.0567(19) 0.0442(16) -0.0057(12) -0.0108(13) 0.0092(13)
C14 0.056(2) 0.076(2) 0.061(2) -0.0143(17) -0.0121(17) 0.0189(18)
C15 0.101(4) 0.063(3) 0.094(3) -0.020(2) -0.039(3) 0.037(2)
C16 0.115(4) 0.059(3) 0.078(3) 0.002(2) -0.030(3) 0.005(2)
C17 0.092(3) 0.062(2) 0.071(3) 0.0072(18) -0.011(2) -0.007(2)
C18 0.052(2) 0.061(2) 0.061(2) 0.0033(15) -0.0026(16) 0.0026(15)
C19 0.0342(15) 0.0471(17) 0.0466(15) -0.0042(12) -0.0008(12) -0.0033(12)
C20 0.0396(17) 0.0486(17) 0.0512(17) -0.0030(13) -0.0022(13) 0.0039(13)
C21 0.0434(19) 0.060(2) 0.0595(19) -0.0079(15) 0.0076(15) 0.0030(14)
C22 0.056(2) 0.065(2) 0.0480(17) -0.0032(15) 0.0076(15) -0.0044(16)
C23 0.058(2) 0.069(2) 0.0501(18) 0.0045(15) -0.0018(16) 0.0044(16)
C24 0.0372(17) 0.063(2) 0.0547(18) -0.0024(14) -0.0062(13) 0.0068(14)
C25 0.088(3) 0.116(4) 0.060(2) 0.008(2) 0.026(2) 0.004(3)
F1 0.109(2) 0.0677(15) 0.112(2) -0.0313(13) -0.0351(16) 0.0051(13)
N1 0.0405(15) 0.0526(15) 0.0450(13) 0.0010(10) -0.0063(11) 0.0071(11)
N2 0.0323(13) 0.0527(15) 0.0437(13) -0.0009(10) 0.0003(10) 0.0000(10)
O1 0.0292(12) 0.0895(18) 0.0667(15) -0.0084(12) 0.0044(10) -0.0082(11)
O2 0.0629(17) 0.0529(13) 0.0605(14) 0.0076(10) 0.0045(12) -0.0118(11)
S1 0.0337(4) 0.0561(5) 0.0485(4) -0.0011(3) 0.0032(3) -0.0074(3)

loop_
_atom_type_symbol
_atom_type_description
_atom_type_scat_dispersion_real
_atom_type_scat_dispersion_imag
_atom_type_scat_source
C C 0.0033 0.0016 'International Tables Vol C Tables 4.2.6.8 and 6.1.1.4'
H H 0.0000 0.0000 'International Tables Vol C Tables 4.2.6.8 and 6.1.1.4'
F F 0.0171 0.0103 'International Tables Vol C Tables 4.2.6.8 and 6.1.1.4'
N N 0.0061 0.0033 'International Tables Vol C Tables 4.2.6.8 and 6.1.1.4'
O O 0.0106 0.0060 'International Tables Vol C Tables 4.2.6.8 and 6.1.1.4'
S S 0.1246 0.1234 'International Tables Vol C Tables 4.2.6.8 and 6.1.1.4'

loop_
_geom_angle_atom_site_label_1
_geom_angle_atom_site_label_2
_geom_angle_atom_site_label_3
_geom_angle
C2 C1 N1 111.0(3)
C2 C1 C11 126.2(3)
N1 C1 C11 122.9(3)
C1 C2 C3 106.4(3)
C1 C2 C9 122.3(3)
C3 C2 C9 131.2(3)
C8 C3 C4 118.7(3)
C8 C3 C2 134.6(3)
C4 C3 C2 106.6(3)
N1 C4 C5 129.3(3)
N1 C4 C3 108.3(3)
C5 C4 C3 122.4(3)
C6 C5 C4 118.2(3)
C6 C5 H5 120.9
C4 C5 H5 120.9
C5 C6 C7 119.4(3)
C5 C6 H6 120.3
C7 C6 H6 120.3
F1 C7 C8 118.4(3)
F1 C7 C6 117.3(3)
C8 C7 C6 124.3(4)
C7 C8 C3 116.9(3)
C7 C8 H8 121.5
C3 C8 H8 121.5
C2 C9 C13 113.5(3)
C2 C9 C10 108.7(2)
C13 C9 C10 109.7(2)
C2 C9 H9 108.3
C13 C9 H9 108.3
C10 C9 H9 108.3
N2 C10 C9 112.3(2)
N2 C10 H10A 109.1
C9 C10 H10A 109.1
N2 C10 H10B 109.1
C9 C10 H10B 109.1
H10A C10 H10B 107.9
N2 C11 C1 107.8(2)
N2 C11 H11A 110.1
C1 C11 H11A 110.1
N2 C11 H11B 110.1
C1 C11 H11B 110.1
H11A C11 H11B 108.5
N1 C12 H12A 109.5
N1 C12 H12B 109.5
H12A C12 H12B 109.5
N1 C12 H12C 109.5
H12A C12 H12C 109.5
H12B C12 H12C 109.5
C18 C13 C14 118.2(3)
C18 C13 C9 120.9(3)
C14 C13 C9 120.9(3)
C13 C14 C15 119.4(4)
C13 C14 H14 120.3
C15 C14 H14 120.3
C16 C15 C14 120.4(4)
C16 C15 H15 119.8
C14 C15 H15 119.8
C17 C16 C15 120.1(4)
C17 C16 H16 120.0
C15 C16 H16 120.0
C16 C17 C18 120.3(4)
C16 C17 H17 119.8
C18 C17 H17 119.8
C13 C18 C17 121.6(4)
C13 C18 H18 119.2
C17 C18 H18 119.2
C20 C19 C24 120.5(3)
C20 C19 S1 119.6(2)
C24 C19 S1 119.8(2)
C19 C20 C21 118.6(3)
C19 C20 H20 120.7
C21 C20 H20 120.7
C22 C21 C20 122.1(3)
C22 C21 H21 118.9
C20 C21 H21 118.9
C21 C22 C23 118.6(3)
C21 C22 C25 121.5(4)
C23 C22 C25 119.8(3)
C24 C23 C22 120.7(3)
C24 C23 H23 119.6
C22 C23 H23 119.6
C23 C24 C19 119.4(3)
C23 C24 H24 120.3
C19 C24 H24 120.3
C22 C25 H25A 109.5
C22 C25 H25B 109.5
H25A C25 H25B 109.5
C22 C25 H25C 109.5
H25A C25 H25C 109.5
H25B C25 H25C 109.5
C1 N1 C4 107.7(2)
C1 N1 C12 126.7(3)
C4 N1 C12 125.1(3)
C11 N2 C10 114.5(2)
C11 N2 S1 114.55(19)
C10 N2 S1 115.78(19)
O2 S1 O1 119.64(15)
O2 S1 N2 106.84(14)
O1 S1 N2 106.71(14)
O2 S1 C19 108.64(14)
O1 S1 C19 107.34(15)
N2 S1 C19 107.05(13)

loop_
_geom_bond_atom_site_label_1
_geom_bond_atom_site_label_2
_geom_bond_distance
C1 C2 1.365(4)
C1 N1 1.372(4)
C1 C11 1.495(4)
C2 C3 1.430(4)
C2 C9 1.501(4)
C3 C8 1.404(4)
C3 C4 1.412(4)
C4 N1 1.378(4)
C4 C5 1.391(4)
C5 C6 1.368(5)
C5 H5 0.9300
C6 C7 1.386(5)
C6 H6 0.9300
C7 F1 1.366(4)
C7 C8 1.374(5)
C8 H8 0.9300
C9 C13 1.508(4)
C9 C10 1.531(4)
C9 H9 0.9800
C10 N2 1.477(4)
C10 H10A 0.9700
C10 H10B 0.9700
C11 N2 1.477(4)
C11 H11A 0.9700
C11 H11B 0.9700
C12 N1 1.450(4)
C12 H12A 0.9600
C12 H12B 0.9600
C12 H12C 0.9600
C13 C18 1.382(5)
C13 C14 1.389(4)
C14 C15 1.410(6)
C14 H14 0.9300
C15 C16 1.372(7)
C15 H15 0.9300
C16 C17 1.351(6)
C16 H16 0.9300
C17 C18 1.380(5)
C17 H17 0.9300
C18 H18 0.9300
C19 C20 1.385(4)
C19 C24 1.392(4)
C19 S1 1.758(3)
C20 C21 1.383(4)
C20 H20 0.9300
C21 C22 1.371(5)
C21 H21 0.9300
C22 C23 1.393(5)
C22 C25 1.510(5)
C23 C24 1.379(5)
C23 H23 0.9300
C24 H24 0.9300
C25 H25A 0.9600
C25 H25B 0.9600
C25 H25C 0.9600
N2 S1 1.641(3)
O1 S1 1.435(2)
O2 S1 1.432(2)

loop_
_geom_torsion_atom_site_label_1
_geom_torsion_atom_site_label_2
_geom_torsion_atom_site_label_3
_geom_torsion_atom_site_label_4
_geom_torsion
N1 C1 C2 C3 -0.5(3)
C11 C1 C2 C3 179.5(3)
N1 C1 C2 C9 177.7(3)
C11 C1 C2 C9 -2.3(5)
C1 C2 C3 C8 -178.6(3)
C9 C2 C3 C8 3.5(6)
C1 C2 C3 C4 0.6(3)
C9 C2 C3 C4 -177.4(3)
C8 C3 C4 N1 178.8(3)
C2 C3 C4 N1 -0.4(3)
C8 C3 C4 C5 -2.3(5)
C2 C3 C4 C5 178.4(3)
N1 C4 C5 C6 -179.5(3)
C3 C4 C5 C6 1.9(5)
C4 C5 C6 C7 -0.4(6)
C5 C6 C7 F1 177.8(3)
C5 C6 C7 C8 -0.7(7)
F1 C7 C8 C3 -178.2(3)
C6 C7 C8 C3 0.4(6)
C4 C3 C8 C7 1.1(5)
C2 C3 C8 C7 -179.9(3)
C1 C2 C9 C13 -136.0(3)
C3 C2 C9 C13 41.6(4)
C1 C2 C9 C10 -13.7(4)
C3 C2 C9 C10 164.0(3)
C2 C9 C10 N2 44.7(3)
C13 C9 C10 N2 169.4(2)
C2 C1 C11 N2 -12.2(4)
N1 C1 C11 N2 167.9(3)
C2 C9 C13 C18 54.9(4)
C10 C9 C13 C18 -66.9(4)
C2 C9 C13 C14 -126.6(3)
C10 C9 C13 C14 111.6(3)
C18 C13 C14 C15 0.2(5)
C9 C13 C14 C15 -178.3(3)
C13 C14 C15 C16 0.4(6)
C14 C15 C16 C17 -0.6(7)
C15 C16 C17 C18 0.1(7)
C14 C13 C18 C17 -0.7(5)
C9 C13 C18 C17 177.8(3)
C16 C17 C18 C13 0.6(6)
C24 C19 C20 C21 0.4(5)
S1 C19 C20 C21 -175.7(2)
C19 C20 C21 C22 0.1(5)
C20 C21 C22 C23 -1.0(5)
C20 C21 C22 C25 176.9(3)
C21 C22 C23 C24 1.3(5)
C25 C22 C23 C24 -176.6(4)
C22 C23 C24 C19 -0.8(5)
C20 C19 C24 C23 -0.1(5)
S1 C19 C24 C23 176.0(2)
C2 C1 N1 C4 0.2(3)
C11 C1 N1 C4 -179.8(3)
C2 C1 N1 C12 172.5(3)
C11 C1 N1 C12 -7.5(5)
C5 C4 N1 C1 -178.6(3)
C3 C4 N1 C1 0.2(3)
C5 C4 N1 C12 8.9(5)
C3 C4 N1 C12 -172.3(3)
C1 C11 N2 C10 44.5(3)
C1 C11 N2 S1 -178.34(19)
C9 C10 N2 C11 -64.7(3)
C9 C10 N2 S1 158.7(2)
C11 N2 S1 O2 38.3(2)
C10 N2 S1 O2 174.9(2)
C11 N2 S1 O1 167.4(2)
C10 N2 S1 O1 -56.1(2)
C11 N2 S1 C19 -77.9(2)
C10 N2 S1 C19 58.6(2)
C20 C19 S1 O2 -29.9(3)
C24 C19 S1 O2 154.0(3)
C20 C19 S1 O1 -160.6(2)
C24 C19 S1 O1 23.3(3)
C20 C19 S1 N2 85.2(3)
C24 C19 S1 N2 -91.0(3)
